data_7209702
loop_
_publ_author_name
'Ding, Bin'
'Yang, Pan'
'Liu, Yuan Yuan'
'Wang, Ying'
'Du, Gui Xiang'

_publ_section_title
;
 Hydrothermal syntheses and characterization of a series of luminescent
 Cd(ii) frameworks with pyridine-based and benzene-based bis-triazole
 ligands
;
_journal_issue 13
_journal_name_full CrystEngComm
_journal_page_first 2490
_journal_paper_doi 10.1039/c3ce26998a
_journal_volume 15
_journal_year 2013
_chemical_formula_moiety 'C30 H24 Cd N18, 2(Cl O4)'
_chemical_formula_sum 'C30 H24 Cd Cl2 N18 O8'
_chemical_formula_weight 947.98
_chemical_name_systematic
;
?
;
_space_group_IT_number 193
_symmetry_cell_setting hexagonal
_symmetry_space_group_name_Hall '-P 6c 2'
_symmetry_space_group_name_H-M 'P 63/m c m'
_atom_sites_solution_hydrogens geom
_atom_sites_solution_primary direct
_atom_sites_solution_secondary difmap
_audit_creation_method SHELXL-97
_cell_angle_alpha 90.00
_cell_angle_beta 90.00
_cell_angle_gamma 120.00
_cell_formula_units_Z 2
_cell_length_a 16.247(4)
_cell_length_b 16.247(4)
_cell_length_c 8.146(4)
_cell_measurement_reflns_used 1528
_cell_measurement_temperature 150(2)
_cell_measurement_theta_max 18.91
_cell_measurement_theta_min 2.51
_cell_volume 1862.2(11)
_computing_structure_refinement 'SHELXL-97 (Sheldrick, 2008)'
_computing_structure_solution 'SHELXS-97 (Sheldrick, 2008)'
_diffrn_ambient_temperature 150(2)
_diffrn_measured_fraction_theta_full 0.999
_diffrn_measured_fraction_theta_max 0.999
_diffrn_radiation_monochromator graphite
_diffrn_radiation_source 'fine-focus sealed tube'
_diffrn_radiation_type MoK\a
_diffrn_radiation_wavelength 0.71073
_diffrn_reflns_av_R_equivalents 0.0619
_diffrn_reflns_av_sigmaI/netI 0.0238
_diffrn_reflns_limit_h_max 21
_diffrn_reflns_limit_h_min -21
_diffrn_reflns_limit_k_max 20
_diffrn_reflns_limit_k_min -16
_diffrn_reflns_limit_l_max 10
_diffrn_reflns_limit_l_min -10
_diffrn_reflns_number 11690
_diffrn_reflns_theta_full 27.43
_diffrn_reflns_theta_max 27.43
_diffrn_reflns_theta_min 2.51
_exptl_absorpt_coefficient_mu 0.806
_exptl_absorpt_correction_T_max 0.8886
_exptl_absorpt_correction_T_min 0.8553
_exptl_absorpt_correction_type multi-scan
_exptl_absorpt_process_details 'SADABS (Bruker, 2000)'
_exptl_crystal_colour colorless
_exptl_crystal_density_diffrn 1.691
_exptl_crystal_density_method 'not measured'
_exptl_crystal_description block
_exptl_crystal_F_000 952
_exptl_crystal_size_max 0.20
_exptl_crystal_size_mid 0.16
_exptl_crystal_size_min 0.15
_refine_diff_density_max 1.419
_refine_diff_density_min -0.650
_refine_diff_density_rms 0.160
_refine_ls_extinction_coef 0.015(6)
_refine_ls_extinction_expression Fc^*^=kFc[1+0.001xFc^2^\l^3^/sin(2\q)]^-1/4^
_refine_ls_extinction_method SHELXL
_refine_ls_goodness_of_fit_ref 1.018
_refine_ls_hydrogen_treatment constr
_refine_ls_matrix_type full
_refine_ls_number_parameters 48
_refine_ls_number_reflns 809
_refine_ls_number_restraints 15
_refine_ls_restrained_S_all 1.020
_refine_ls_R_factor_all 0.0936
_refine_ls_R_factor_gt 0.0792
_refine_ls_shift/su_max 0.000
_refine_ls_shift/su_mean 0.000
_refine_ls_structure_factor_coef Fsqd
_refine_ls_weighting_details 'calc w=1/[\s^2^(Fo^2^)+(0.2057P)^2^+7.8559P] where P=(Fo^2^+2Fc^2^)/3'
_refine_ls_weighting_scheme calc
_refine_ls_wR_factor_gt 0.2685
_refine_ls_wR_factor_ref 0.2888
_reflns_number_gt 604
_reflns_number_total 809
_reflns_threshold_expression >2sigma(I)
_cod_data_source_file c3ce26998a.txt
_cod_data_source_block 1a
_cod_depositor_comments
;
The following automatic conversions were performed:

'_symmetry_cell_setting' value 'Hexagonal' changed to 'hexagonal'
according to /home/saulius/struct/CIF-dictionaries/cif_core.dic
dictionary named 'cif_core.dic' version 2.4.2 from 2011-04-26.

Automatic conversion script
Id: cif_fix_values 1891 2012-01-12 08:04:46Z andrius 
;
_cod_database_code 7209702

loop_
_symmetry_equiv_pos_as_xyz
'x, y, z'
'x-y, x, z+1/2'
'-y, x-y, z'
'-x, -y, z+1/2'
'-x+y, -x, z'
'y, -x+y, z+1/2'
'-y, -x, -z'
'x-y, -y, -z+1/2'
'x, x-y, -z'
'y, x, -z+1/2'
'-x+y, y, -z'
'-x, -x+y, -z+1/2'
'-x, -y, -z'
'-x+y, -x, -z-1/2'
'y, -x+y, -z'
'x, y, -z-1/2'
'x-y, x, -z'
'-y, x-y, -z-1/2'
'y, x, z'
'-x+y, y, z-1/2'
'-x, -x+y, z'
'-y, -x, z-1/2'
'x-y, -y, z'
'x, x-y, z-1/2'

loop_
_atom_site_label
_atom_site_type_symbol
_atom_site_fract_x
_atom_site_fract_y
_atom_site_fract_z
_atom_site_U_iso_or_equiv
_atom_site_adp_type
_atom_site_occupancy
_atom_site_symmetry_multiplicity
_atom_site_calc_flag
_atom_site_refinement_flags
Cd1 Cd 1.0000 0.0000 0.5000 0.0354(7) Uani 1 12 d S
N1 N 1.0000 0.1186(5) 0.3340(9) 0.0494(19) Uani 1 2 d S
N2 N 1.0000 0.2433(7) 0.2500 0.072(4) Uani 1 4 d S
N3 N 1.0000 0.5896(18) 0.2500 0.136(6) Uiso 1 4 d SU
N4 N 1.0480(15) 0.7453(17) 0.2500 0.165(7) Uiso 1 2 d SU
C1 C 1.0000 0.1949(6) 0.3819(13) 0.063(3) Uani 1 2 d S
H1 H 1.0000 0.2131 0.4927 0.076 Uiso 1 2 calc SR
C2 C 1.0000 0.3321(13) 0.2500 0.083(5) Uiso 1 4 d SDU
C3 C 1.0000 0.4986(16) 0.2500 0.119(7) Uiso 1 4 d SDU
C4 C 0.9268(16) 0.3390(17) 0.177(3) 0.102(5) Uiso 0.50 1 d PDU
H4A H 0.8767 0.2838 0.1245 0.123 Uiso 0.50 1 d PR
C5 C 0.9253(16) 0.4238(14) 0.172(3) 0.117(6) Uiso 0.50 1 d PDU
H5A H 0.8747 0.4286 0.1205 0.140 Uiso 0.50 1 d PR
C6 C 1.081(2) 0.678(2) 0.2500 0.162(7) Uiso 1 2 d SU
H6 H 1.1454 0.6913 0.2500 0.194 Uiso 1 2 calc SR
Cl1 Cl 0.3333 0.6667 0.092(5) 0.35(3) Uiso 0.50 3 d SPDU
O1 O 0.320(5) 0.577(2) 0.033(5) 0.32(3) Uiso 0.50 1 d PDU
O2 O 0.3333 0.6667 0.268(5) 0.37(4) Uiso 0.50 3 d SPDU

loop_
_atom_site_aniso_label
_atom_site_aniso_U_11
_atom_site_aniso_U_22
_atom_site_aniso_U_33
_atom_site_aniso_U_23
_atom_site_aniso_U_13
_atom_site_aniso_U_12
Cd1 0.0367(8) 0.0367(8) 0.0329(9) 0.000 0.000 0.0184(4)
N1 0.074(5) 0.043(3) 0.041(4) -0.004(3) 0.000 0.037(3)
N2 0.145(14) 0.054(4) 0.049(7) 0.000 0.000 0.072(7)
C1 0.104(9) 0.056(4) 0.047(5) 0.000(4) 0.000 0.052(4)

loop_
_atom_type_symbol
_atom_type_description
_atom_type_scat_dispersion_real
_atom_type_scat_dispersion_imag
_atom_type_scat_source
C C 0.0033 0.0016 'International Tables Vol C Tables 4.2.6.8 and 6.1.1.4'
H H 0.0000 0.0000 'International Tables Vol C Tables 4.2.6.8 and 6.1.1.4'
Cd Cd -0.8075 1.2024 'International Tables Vol C Tables 4.2.6.8 and 6.1.1.4'
Cl Cl 0.1484 0.1585 'International Tables Vol C Tables 4.2.6.8 and 6.1.1.4'
N N 0.0061 0.0033 'International Tables Vol C Tables 4.2.6.8 and 6.1.1.4'
O O 0.0106 0.0060 'International Tables Vol C Tables 4.2.6.8 and 6.1.1.4'

loop_
_geom_angle_atom_site_label_1
_geom_angle_atom_site_label_2
_geom_angle_atom_site_label_3
_geom_angle
_geom_angle_site_symmetry_1
_geom_angle_site_symmetry_3
N1 Cd1 N1 180.0(7) 15_666 3_645
N1 Cd1 N1 90.3(2) 15_666 13_756
N1 Cd1 N1 89.7(2) 3_645 13_756
N1 Cd1 N1 90.3(2) 15_666 17_546
N1 Cd1 N1 89.7(2) 3_645 17_546
N1 Cd1 N1 90.3(2) 13_756 17_546
N1 Cd1 N1 89.7(2) 15_666 5_765
N1 Cd1 N1 90.3(2) 3_645 5_765
N1 Cd1 N1 89.7(2) 13_756 5_765
N1 Cd1 N1 180.0 17_546 5_765
N1 Cd1 N1 89.7(2) 15_666 .
N1 Cd1 N1 90.3(2) 3_645 .
N1 Cd1 N1 180.0 13_756 .
N1 Cd1 N1 89.7(2) 17_546 .
N1 Cd1 N1 90.3(2) 5_765 .
C1 N1 N1 107.5(6) . 16_556
C1 N1 Cd1 127.4(6) . .
N1 N1 Cd1 125.07(17) 16_556 .
C1 N2 C1 107.6(12) . 16_556
C1 N2 C2 126.2(6) . .
C1 N2 C2 126.2(6) 16_556 .
C6 N3 C6 112(4) 21_765 .
C6 N3 C3 124.0(18) 21_765 .
C6 N3 C3 124.0(18) . .
N4 N4 C6 109.0(15) 21_765 .
N1 C1 N2 108.7(9) . .
N1 C1 H1 125.6 . .
N2 C1 H1 125.6 . .
C4 C2 C4 51(2) 12_765 21_765
C4 C2 C4 96(2) 12_765 16_556
C4 C2 C4 118(3) 21_765 16_556
C4 C2 C4 118(3) 12_765 .
C4 C2 C4 96(2) 21_765 .
C4 C2 C4 51(2) 16_556 .
C4 C2 N2 120.8(13) 12_765 .
C4 C2 N2 120.8(13) 21_765 .
C4 C2 N2 120.8(13) 16_556 .
C4 C2 N2 120.8(13) . .
C5 C3 C5 100(2) 12_765 16_556
C5 C3 C5 55(2) 12_765 21_765
C5 C3 C5 127(3) 16_556 21_765
C5 C3 C5 127(3) 12_765 .
C5 C3 C5 55(2) 16_556 .
C5 C3 C5 100(2) 21_765 .
C5 C3 N3 116.3(15) 12_765 .
C5 C3 N3 116.3(15) 16_556 .
C5 C3 N3 116.3(15) 21_765 .
C5 C3 N3 116.3(15) . .
C4 C4 C2 64.6(10) 16_556 .
C4 C4 C5 91.9(14) 16_556 .
C2 C4 C5 122(2) . .
C4 C4 C5 48.4(8) 16_556 16_556
C2 C4 C5 96.1(17) . 16_556
C4 C4 H4A 116.6 16_556 .
C2 C4 H4A 118.4 . .
C5 C4 H4A 119.0 . .
C5 C4 H4A 132.2 16_556 .
C5 C5 C3 62.3(11) 16_556 .
C5 C5 C4 88.1(14) 16_556 .
C3 C5 C4 115(2) . .
C5 C5 C4 48.4(8) 16_556 16_556
C3 C5 C4 90.8(19) . 16_556
C5 C5 H5A 115.7 16_556 .
C3 C5 H5A 122.9 . .
C4 C5 H5A 122.4 . .
C4 C5 H5A 132.7 16_556 .
N3 C6 N4 105(3) . .
N3 C6 H6 127.5 . .
N4 C6 H6 127.5 . .
O2 Cl1 O1 109.6(11) 14_566 5_565
O2 Cl1 O1 109.6(11) . 5_565
O2 Cl1 O1 109.6(11) 14_566 .
O2 Cl1 O1 109.6(11) . .
O1 Cl1 O1 109.3(11) 5_565 .
O2 Cl1 O1 109.6(11) 14_566 3_665
O2 Cl1 O1 109.6(11) . 3_665
O1 Cl1 O1 109.3(11) 5_565 3_665
O1 Cl1 O1 109.3(11) . 3_665
O2 Cl1 O1 127(2) 14_566 9_565
O2 Cl1 O1 127(2) . 9_565
O1 Cl1 O1 122(3) . 9_565
O1 Cl1 O1 67(5) 3_665 9_565
Cl1 Cl1 O1 53(2) 7_665 9_565
O2 Cl1 O1 127(2) 14_566 11
O2 Cl1 O1 127(2) . 11
O1 Cl1 O1 67(5) 5_565 11
O1 Cl1 O1 122(3) 3_665 11
Cl1 Cl1 O1 53(2) 7_665 11
O1 Cl1 O1 88(3) 9_565 11
O2 Cl1 O1 127(2) 14_566 7_665
O2 Cl1 O1 127(2) . 7_665
O1 Cl1 O1 122(3) 5_565 7_665
O1 Cl1 O1 67(5) . 7_665
Cl1 Cl1 O1 53(2) 7_665 7_665
O1 Cl1 O1 88(3) 9_565 7_665
O1 Cl1 O1 88(3) 11 7_665
O1 O1 Cl1 81(4) 11 .
O1 O1 Cl1 57(2) 11 7_665
Cl1 O1 Cl1 56(2) . 7_665
O1 O1 O1 106(3) 11 7_665
Cl1 O1 O1 63(3) . 7_665
Cl1 O1 O1 49(2) 7_665 7_665

loop_
_geom_bond_atom_site_label_1
_geom_bond_atom_site_label_2
_geom_bond_distance
_geom_bond_site_symmetry_2
Cd1 N1 2.354(7) 15_666
Cd1 N1 2.354(7) 3_645
Cd1 N1 2.354(7) 13_756
Cd1 N1 2.354(7) 17_546
Cd1 N1 2.354(7) 5_765
Cd1 N1 2.354(7) .
N1 C1 1.300(13) .
N1 N1 1.368(14) 16_556
N2 C1 1.331(12) .
N2 C1 1.331(12) 16_556
N2 C2 1.44(2) .
N3 C6 1.38(3) 21_765
N3 C6 1.38(3) .
N3 C3 1.48(3) .
N4 N4 1.35(4) 21_765
N4 C6 1.44(3) .
C1 H1 0.9500 .
C2 C4 1.384(16) 12_765
C2 C4 1.384(16) 21_765
C2 C4 1.384(16) 16_556
C2 C4 1.384(16) .
C3 C5 1.372(16) 12_765
C3 C5 1.372(16) 16_556
C3 C5 1.372(16) 21_765
C3 C5 1.372(16) .
C4 C4 1.19(4) 16_556
C4 C5 1.390(18) .
C4 H4A 0.9599 .
C5 C5 1.28(5) 16_556
C5 H5A 0.9599 .
C6 H6 0.9500 .
Cl1 O2 1.14(8) 14_566
Cl1 O2 1.434(10) .
Cl1 O1 1.440(8) 5_565
Cl1 O1 1.440(8) .
Cl1 O1 1.440(8) 3_665
Cl1 Cl1 1.50(8) 7_665
Cl1 O1 1.69(4) 9_565
Cl1 O1 1.69(4) 11
Cl1 O1 1.69(4) 7_665
O1 O1 1.15(12) 11
O1 Cl1 1.69(4) 7_665
O1 O1 1.75(11) 7_665
O2 O2 0.29(8) 14_566
O2 Cl1 1.14(8) 14_566
